data_7019308
loop_
_publ_author_name
'Brazeau, Allison L.'
'Jones, Nathan D.'
'Ragogna, Paul J.'

_publ_section_title
;
 Chemistry of the heavy group 15 elements with the pyridyl tethered
 1,2-bis(imino)acenaphthene &quot;clamshell&quot; ligand.
;
_journal_issue 26
_journal_name_full 'Dalton transactions (Cambridge, England : 2003)'
_journal_page_first 7890
_journal_page_last 7896
_journal_paper_doi 10.1039/c2dt30171g
_journal_volume 41
_journal_year 2012
_chemical_formula_moiety 'C33 H25 Cl N3 P'
_chemical_formula_sum 'C33 H25 Cl N3 P'
_chemical_formula_weight 529.98
_chemical_name_systematic
;
?
;
_space_group_IT_number 33
_symmetry_cell_setting orthorhombic
_symmetry_space_group_name_Hall 'P 2c -2n'
_symmetry_space_group_name_H-M 'P n a 21'
_atom_sites_solution_hydrogens geom
_atom_sites_solution_primary direct
_atom_sites_solution_secondary difmap
_audit_creation_method SHELXL-97
_cell_angle_alpha 90.00
_cell_angle_beta 90.00
_cell_angle_gamma 90.00
_cell_formula_units_Z 8
_cell_length_a 20.871(4)
_cell_length_b 13.861(3)
_cell_length_c 22.172(4)
_cell_measurement_reflns_used 9973
_cell_measurement_temperature 150(2)
_cell_measurement_theta_max 21.54
_cell_measurement_theta_min 2.26
_cell_volume 6414(2)
_computing_cell_refinement 'Bruker SAINT'
_computing_data_collection 'Bruker APEX2'
_computing_data_reduction 'Bruker SAINT'
_computing_molecular_graphics 'Bruker SHELXTL'
_computing_publication_material 'Bruker SHELXTL'
_computing_structure_refinement 'SHELXL-97 (Sheldrick, 2008)'
_computing_structure_solution 'SHELXS-97 (Sheldrick, 2008)'
_diffrn_ambient_temperature 150(2)
_diffrn_measured_fraction_theta_full 0.998
_diffrn_measured_fraction_theta_max 0.998
_diffrn_measurement_device_type 'Bruker APEX-II CCD'
_diffrn_measurement_method '\f and \w scans'
_diffrn_radiation_monochromator graphite
_diffrn_radiation_source 'fine-focus sealed tube'
_diffrn_radiation_type MoK\a
_diffrn_radiation_wavelength 0.71073
_diffrn_reflns_av_R_equivalents 0.0817
_diffrn_reflns_av_sigmaI/netI 0.0628
_diffrn_reflns_limit_h_max 26
_diffrn_reflns_limit_h_min -26
_diffrn_reflns_limit_k_max 17
_diffrn_reflns_limit_k_min -17
_diffrn_reflns_limit_l_max 28
_diffrn_reflns_limit_l_min -27
_diffrn_reflns_number 109414
_diffrn_reflns_theta_full 26.86
_diffrn_reflns_theta_max 26.86
_diffrn_reflns_theta_min 1.73
_exptl_absorpt_coefficient_mu 0.192
_exptl_absorpt_correction_T_max 0.9981
_exptl_absorpt_correction_T_min 0.9904
_exptl_absorpt_correction_type multi-scan
_exptl_crystal_colour purple
_exptl_crystal_density_diffrn 1.098
_exptl_crystal_density_method 'not measured'
_exptl_crystal_description block
_exptl_crystal_F_000 2208
_exptl_crystal_size_max 0.05
_exptl_crystal_size_mid 0.05
_exptl_crystal_size_min 0.01
_platon_squeeze_details
;
;
_refine_diff_density_max 0.798
_refine_diff_density_min -0.316
_refine_diff_density_rms 0.069
_refine_ls_abs_structure_details 'Flack H D (1983), Acta Cryst. A39, 876-881'
_refine_ls_abs_structure_Flack 0.20(8)
_refine_ls_extinction_method none
_refine_ls_goodness_of_fit_ref 1.063
_refine_ls_hydrogen_treatment constr
_refine_ls_matrix_type full
_refine_ls_number_parameters 686
_refine_ls_number_reflns 13749
_refine_ls_number_restraints 1
_refine_ls_restrained_S_all 1.063
_refine_ls_R_factor_all 0.0890
_refine_ls_R_factor_gt 0.0654
_refine_ls_shift/su_max 0.000
_refine_ls_shift/su_mean 0.000
_refine_ls_structure_factor_coef Fsqd
_refine_ls_weighting_details 'calc w=1/[\s^2^(Fo^2^)+(0.0935P)^2^+2.5184P] where P=(Fo^2^+2Fc^2^)/3'
_refine_ls_weighting_scheme calc
_refine_ls_wR_factor_gt 0.1653
_refine_ls_wR_factor_ref 0.1761
_reflns_number_gt 10016
_reflns_number_total 13749
_reflns_threshold_expression >2sigma(I)
_cod_data_source_file c2dt30171g.txt
_cod_data_source_block 3P
_cod_original_sg_symbol_Hall P2c-2n
_cod_original_sg_symbol_H-M Pna21
_cod_database_code 7019308

loop_
_symmetry_equiv_pos_as_xyz
'x, y, z'
'-x, -y, z+1/2'
'-x+1/2, y+1/2, z+1/2'
'x+1/2, -y+1/2, z'

loop_
_atom_site_label
_atom_site_type_symbol
_atom_site_fract_x
_atom_site_fract_y
_atom_site_fract_z
_atom_site_U_iso_or_equiv
_atom_site_adp_type
_atom_site_occupancy
_atom_site_symmetry_multiplicity
_atom_site_calc_flag
_atom_site_refinement_flags
Cl1 Cl -0.48574(5) 0.32009(8) -0.47480(5) 0.0302(2) Uani 1 1 d .
P1 P -0.53265(5) 0.27680(9) -0.37912(5) 0.0240(2) Uani 1 1 d .
N2 N -0.46420(17) 0.2468(2) -0.3386(2) 0.0213(10) Uani 1 1 d .
N1 N -0.55034(16) 0.1593(2) -0.38853(16) 0.0248(8) Uani 1 1 d .
N3 N -0.60075(18) 0.2063(3) -0.22987(18) 0.0297(9) Uani 1 1 d .
C2 C -0.45332(19) 0.1506(3) -0.3417(2) 0.0266(10) Uani 1 1 d .
C1 C -0.5020(2) 0.0984(3) -0.37018(19) 0.0277(10) Uani 1 1 d .
C12 C -0.4870(2) -0.0026(3) -0.3667(2) 0.0332(11) Uani 1 1 d .
C11 C -0.5173(2) -0.0904(3) -0.3856(2) 0.0290(10) Uani 1 1 d .
H11A H -0.5575 -0.0902 -0.4057 0.035 Uiso 1 1 calc R
C10 C -0.4852(3) -0.1751(3) -0.3731(2) 0.0406(13) Uani 1 1 d .
H10A H -0.5057 -0.2337 -0.3842 0.049 Uiso 1 1 calc R
C9 C -0.4264(3) -0.1820(3) -0.3462(2) 0.0387(13) Uani 1 1 d .
H9A H -0.4073 -0.2432 -0.3394 0.046 Uiso 1 1 calc R
C7 C -0.3930(3) -0.0918(3) -0.3278(3) 0.0415(12) Uani 1 1 d .
C8 C -0.4276(2) -0.0092(3) -0.3396(2) 0.0278(10) Uani 1 1 d .
C6 C -0.3356(2) -0.0864(3) -0.2961(3) 0.0393(13) Uani 1 1 d .
H6A H -0.3128 -0.1431 -0.2853 0.047 Uiso 1 1 calc R
C5 C -0.3128(3) 0.0034(4) -0.2811(3) 0.0414(12) Uani 1 1 d .
H5A H -0.2719 0.0085 -0.2624 0.050 Uiso 1 1 calc R
C4 C -0.3469(2) 0.0860(4) -0.2921(2) 0.0372(12) Uani 1 1 d .
H4A H -0.3304 0.1455 -0.2775 0.045 Uiso 1 1 calc R
C3 C -0.4014(2) 0.0868(3) -0.3219(2) 0.0287(11) Uani 1 1 d .
C33 C -0.6087(2) 0.1302(3) -0.4189(2) 0.0290(10) Uani 1 1 d .
C32 C -0.6170(2) 0.1554(3) -0.4802(2) 0.0347(11) Uani 1 1 d .
H32A H -0.5849 0.1922 -0.5001 0.042 Uiso 1 1 calc R
C31 C -0.6706(3) 0.1277(4) -0.5115(2) 0.0425(12) Uani 1 1 d .
H31A H -0.6758 0.1430 -0.5530 0.051 Uiso 1 1 calc R
C30 C -0.7179(2) 0.0752(3) -0.4794(3) 0.0359(12) Uani 1 1 d .
H30A H -0.7562 0.0569 -0.4996 0.043 Uiso 1 1 calc R
C29 C -0.7099(2) 0.0507(3) -0.4215(3) 0.0326(11) Uani 1 1 d .
H29A H -0.7422 0.0134 -0.4024 0.039 Uiso 1 1 calc R
C28 C -0.6558(2) 0.0778(3) -0.3876(2) 0.0314(10) Uani 1 1 d .
C27 C -0.6503(2) 0.0510(4) -0.3248(3) 0.0454(13) Uani 1 1 d .
H27A H -0.6043 0.0503 -0.3137 0.054 Uiso 1 1 calc R
H27B H -0.6668 -0.0155 -0.3199 0.054 Uiso 1 1 calc R
C26 C -0.6871(2) 0.1194(4) -0.2789(2) 0.0412(12) Uani 1 1 d .
H26A H -0.7305 0.1328 -0.2950 0.049 Uiso 1 1 calc R
H26B H -0.6923 0.0851 -0.2400 0.049 Uiso 1 1 calc R
C25 C -0.6536(2) 0.2129(5) -0.2679(2) 0.0435(14) Uani 1 1 d .
C24 C -0.6737(2) 0.3011(5) -0.2867(2) 0.0424(14) Uani 1 1 d .
H24A H -0.7115 0.3049 -0.3103 0.051 Uiso 1 1 calc R
C23 C -0.6426(2) 0.3835(4) -0.2735(2) 0.0357(11) Uani 1 1 d .
H23A H -0.6573 0.4441 -0.2880 0.043 Uiso 1 1 calc R
C22 C -0.5877(2) 0.3760(4) -0.2375(2) 0.0352(11) Uani 1 1 d .
H22A H -0.5628 0.4311 -0.2275 0.042 Uiso 1 1 calc R
C21 C -0.5713(2) 0.2848(3) -0.21720(19) 0.0241(9) Uani 1 1 d .
C20 C -0.5118(2) 0.2700(4) -0.1745(2) 0.0262(10) Uani 1 1 d .
H20A H -0.5021 0.3311 -0.1533 0.031 Uiso 1 1 calc R
H20B H -0.5219 0.2204 -0.1438 0.031 Uiso 1 1 calc R
C19 C -0.4539(2) 0.2385(3) -0.2105(2) 0.0248(11) Uani 1 1 d .
H19A H -0.4225 0.2097 -0.1824 0.030 Uiso 1 1 calc R
H19B H -0.4675 0.1872 -0.2388 0.030 Uiso 1 1 calc R
C18 C -0.4216(2) 0.3136(3) -0.24505(19) 0.0227(9) Uani 1 1 d .
C17 C -0.38457(19) 0.3840(3) -0.2180(2) 0.0258(9) Uani 1 1 d .
H17A H -0.3788 0.3832 -0.1755 0.031 Uiso 1 1 calc R
C16 C -0.3548(2) 0.4578(3) -0.2530(2) 0.0315(10) Uani 1 1 d .
H16A H -0.3317 0.5078 -0.2334 0.038 Uiso 1 1 calc R
C15 C -0.3594(2) 0.4570(4) -0.3125(2) 0.0321(11) Uani 1 1 d .
H15A H -0.3378 0.5044 -0.3358 0.039 Uiso 1 1 calc R
C14 C -0.39538(19) 0.3873(3) -0.3405(2) 0.0222(9) Uani 1 1 d .
H14A H -0.3982 0.3868 -0.3832 0.027 Uiso 1 1 calc R
C13 C -0.42793(19) 0.3172(3) -0.30737(19) 0.0206(9) Uani 1 1 d .
Cl2 Cl -0.25961(5) -0.32056(8) -0.32898(5) 0.0304(2) Uani 1 1 d .
P2 P -0.21361(5) -0.28016(8) -0.42406(6) 0.0250(2) Uani 1 1 d .
N5 N -0.19394(17) -0.1620(3) -0.41436(17) 0.0274(8) Uani 1 1 d .
N4 N -0.27752(18) -0.2483(2) -0.4628(2) 0.0182(9) Uani 1 1 d .
N6 N -0.14634(18) -0.2029(3) -0.57287(17) 0.0284(9) Uani 1 1 d .
C35 C -0.2440(2) -0.1006(3) -0.43437(19) 0.0246(9) Uani 1 1 d .
C34 C -0.29210(19) -0.1469(3) -0.46013(19) 0.0233(9) Uani 1 1 d .
C45 C -0.3413(2) -0.0811(3) -0.4798(2) 0.0281(11) Uani 1 1 d .
C44 C -0.4006(2) -0.0920(3) -0.5113(2) 0.0348(12) Uani 1 1 d .
H44 H -0.4173 -0.1528 -0.5232 0.042 Uiso 1 1 calc R
C43 C -0.4332(2) -0.0005(4) -0.5237(3) 0.0469(14) Uani 1 1 d .
H43A H -0.4726 -0.0023 -0.5450 0.056 Uiso 1 1 calc R
C42 C -0.4104(3) 0.0860(4) -0.5064(2) 0.0428(13) Uani 1 1 d .
H42A H -0.4350 0.1422 -0.5146 0.051 Uiso 1 1 calc R
C40 C -0.3496(2) 0.0961(3) -0.4759(2) 0.0299(10) Uani 1 1 d .
C41 C -0.3196(2) 0.0085(3) -0.4625(2) 0.0261(10) Uani 1 1 d .
C39 C -0.3191(3) 0.1806(4) -0.4577(2) 0.0392(12) Uani 1 1 d .
H39A H -0.3402 0.2407 -0.4629 0.047 Uiso 1 1 calc R
C38 C -0.2587(2) 0.1784(4) -0.4321(2) 0.0373(12) Uani 1 1 d .
H38A H -0.2382 0.2369 -0.4210 0.045 Uiso 1 1 calc R
C37 C -0.2253(3) 0.0830(4) -0.4217(2) 0.0406(13) Uani 1 1 d .
H37A H -0.1827 0.0806 -0.4067 0.049 Uiso 1 1 calc R
C36 C -0.25660(19) 0.0046(3) -0.43372(19) 0.0224(9) Uani 1 1 d .
C66 C -0.31897(19) -0.3169(3) -0.4942(2) 0.0273(10) Uani 1 1 d .
C65 C -0.3480(2) -0.3883(4) -0.4587(2) 0.0329(12) Uani 1 1 d .
H65A H -0.3442 -0.3876 -0.4160 0.039 Uiso 1 1 calc R
C64 C -0.3828(2) -0.4607(3) -0.4881(2) 0.0320(11) Uani 1 1 d .
H64A H -0.4034 -0.5095 -0.4650 0.038 Uiso 1 1 calc R
C63 C -0.3878(2) -0.4618(4) -0.5530(2) 0.0364(12) Uani 1 1 d .
H63A H -0.4112 -0.5108 -0.5733 0.044 Uiso 1 1 calc R
C62 C -0.3575(2) -0.3893(4) -0.5846(2) 0.0340(11) Uani 1 1 d .
H62A H -0.3597 -0.3901 -0.6274 0.041 Uiso 1 1 calc R
C61 C -0.32411(19) -0.3156(3) -0.5568(2) 0.0255(10) Uani 1 1 d .
C60 C -0.2947(2) -0.2408(3) -0.6017(2) 0.0292(12) Uani 1 1 d .
H60A H -0.2852 -0.1803 -0.5797 0.035 Uiso 1 1 calc R
H60B H -0.3267 -0.2257 -0.6333 0.035 Uiso 1 1 calc R
C59 C -0.2319(2) -0.2782(4) -0.6324(2) 0.0357(11) Uani 1 1 d .
H59A H -0.2406 -0.3413 -0.6516 0.043 Uiso 1 1 calc R
H59B H -0.2190 -0.2325 -0.6645 0.043 Uiso 1 1 calc R
C58 C -0.1777(2) -0.2894(4) -0.5888(2) 0.0361(13) Uani 1 1 d .
C57 C -0.1560(2) -0.3772(3) -0.5695(2) 0.0340(11) Uani 1 1 d .
H57A H -0.1784 -0.4345 -0.5801 0.041 Uiso 1 1 calc R
C56 C -0.1021(3) -0.3822(4) -0.5352(3) 0.0456(14) Uani 1 1 d .
H56A H -0.0867 -0.4434 -0.5224 0.055 Uiso 1 1 calc R
C55 C -0.0691(2) -0.2987(3) -0.5182(3) 0.0363(12) Uani 1 1 d .
H55A H -0.0320 -0.3016 -0.4935 0.044 Uiso 1 1 calc R
C54 C -0.0934(2) -0.2103(4) -0.53950(18) 0.0245(10) Uani 1 1 d .
C53 C -0.0600(3) -0.1152(4) -0.5257(2) 0.0415(13) Uani 1 1 d .
H53A H -0.0180 -0.1290 -0.5067 0.050 Uiso 1 1 calc R
H53B H -0.0518 -0.0808 -0.5640 0.050 Uiso 1 1 calc R
C52 C -0.0983(2) -0.0498(3) -0.4841(2) 0.0317(10) Uani 1 1 d .
H52A H -0.1441 -0.0527 -0.4956 0.038 Uiso 1 1 calc R
H52B H -0.0837 0.0176 -0.4895 0.038 Uiso 1 1 calc R
C51 C -0.0916(2) -0.0779(3) -0.4168(2) 0.0293(10) Uani 1 1 d .
C50 C -0.0355(2) -0.0508(4) -0.3863(3) 0.0400(13) Uani 1 1 d .
H50A H -0.0033 -0.0149 -0.4067 0.048 Uiso 1 1 calc R
C49 C -0.0267(2) -0.0767(4) -0.3255(2) 0.0368(11) Uani 1 1 d .
H49A H 0.0109 -0.0566 -0.3050 0.044 Uiso 1 1 calc R
C48 C -0.0712(2) -0.1299(3) -0.2958(2) 0.0366(12) Uani 1 1 d .
H48A H -0.0638 -0.1499 -0.2554 0.044 Uiso 1 1 calc R
C47 C -0.1294(2) -0.1557(3) -0.3259(2) 0.0335(11) Uani 1 1 d .
H47A H -0.1618 -0.1901 -0.3049 0.040 Uiso 1 1 calc R
C46 C -0.1380(2) -0.1310(3) -0.3842(2) 0.0261(9) Uani 1 1 d .

loop_
_atom_site_aniso_label
_atom_site_aniso_U_11
_atom_site_aniso_U_22
_atom_site_aniso_U_33
_atom_site_aniso_U_23
_atom_site_aniso_U_13
_atom_site_aniso_U_12
Cl1 0.0325(6) 0.0234(5) 0.0347(6) 0.0023(5) 0.0009(5) -0.0031(4)
P1 0.0203(5) 0.0277(6) 0.0241(6) -0.0014(6) -0.0014(5) -0.0001(5)
N2 0.0134(18) 0.016(2) 0.035(3) -0.0032(14) -0.0068(18) -0.0054(12)
N1 0.0283(19) 0.0157(17) 0.030(2) 0.0086(15) -0.0080(17) 0.0016(15)
N3 0.026(2) 0.033(2) 0.030(2) 0.0058(18) 0.0098(17) 0.0026(16)
C2 0.018(2) 0.022(2) 0.040(3) -0.0006(19) 0.0036(19) -0.0043(17)
C1 0.037(2) 0.026(2) 0.021(2) -0.0073(18) -0.004(2) 0.0022(19)
C12 0.047(3) 0.020(2) 0.033(3) 0.002(2) -0.005(2) -0.0048(19)
C11 0.042(3) 0.0075(18) 0.038(3) -0.0099(18) 0.007(2) -0.0069(17)
C10 0.066(4) 0.013(2) 0.043(3) -0.002(2) -0.004(3) -0.019(2)
C9 0.056(3) 0.0071(19) 0.053(3) -0.007(2) 0.009(3) -0.002(2)
C7 0.045(3) 0.031(3) 0.049(3) -0.005(2) 0.011(3) 0.004(2)
C8 0.046(3) 0.0107(19) 0.027(2) -0.0002(17) 0.006(2) -0.0032(18)
C6 0.034(3) 0.026(2) 0.058(3) 0.009(2) 0.008(2) 0.003(2)
C5 0.038(3) 0.036(3) 0.050(3) -0.008(2) 0.008(2) 0.017(2)
C4 0.031(3) 0.032(3) 0.049(3) 0.007(2) 0.019(2) -0.005(2)
C3 0.031(2) 0.027(2) 0.028(3) -0.007(2) 0.000(2) 0.0023(19)
C33 0.029(2) 0.012(2) 0.046(3) -0.002(2) -0.006(2) -0.0008(16)
C32 0.037(3) 0.034(3) 0.034(3) -0.001(2) -0.003(2) -0.011(2)
C31 0.046(3) 0.040(3) 0.041(3) 0.000(2) -0.011(2) -0.003(2)
C30 0.028(2) 0.026(2) 0.054(3) -0.018(2) -0.004(2) -0.0051(19)
C29 0.038(3) 0.017(2) 0.042(3) -0.008(2) 0.011(2) -0.0019(19)
C28 0.031(2) 0.021(2) 0.042(3) -0.002(2) -0.001(2) -0.0045(18)
C27 0.041(3) 0.044(3) 0.052(3) 0.013(3) -0.001(3) -0.028(2)
C26 0.035(3) 0.056(3) 0.032(3) -0.007(3) 0.012(2) -0.014(3)
C25 0.028(3) 0.062(4) 0.040(3) -0.003(3) 0.013(2) 0.005(3)
C24 0.027(3) 0.080(4) 0.020(2) 0.012(3) 0.006(2) 0.012(3)
C23 0.025(3) 0.053(3) 0.029(2) 0.000(2) 0.001(2) 0.009(2)
C22 0.045(3) 0.032(3) 0.028(2) -0.001(2) -0.005(2) 0.002(2)
C21 0.033(2) 0.024(2) 0.016(2) 0.0023(18) 0.0032(18) 0.005(2)
C20 0.025(2) 0.039(2) 0.015(2) 0.003(2) -0.0009(18) -0.013(2)
C19 0.022(2) 0.038(3) 0.013(2) -0.0174(18) -0.0057(18) -0.0011(18)
C18 0.025(2) 0.018(2) 0.025(2) -0.0025(17) -0.0042(18) 0.0010(17)
C17 0.016(2) 0.026(2) 0.035(2) -0.0034(19) -0.0061(18) -0.0031(17)
C16 0.027(2) 0.027(2) 0.040(3) -0.004(2) -0.001(2) -0.0028(19)
C15 0.013(2) 0.036(3) 0.047(3) -0.004(2) 0.003(2) -0.0053(18)
C14 0.023(2) 0.0132(19) 0.030(2) 0.0095(18) -0.0085(18) 0.0037(16)
C13 0.023(2) 0.0062(17) 0.033(2) -0.0028(16) -0.0037(18) 0.0018(15)
Cl2 0.0336(6) 0.0252(5) 0.0323(6) 0.0034(5) 0.0012(5) 0.0003(4)
P2 0.0251(6) 0.0146(5) 0.0352(6) 0.0006(6) -0.0024(5) -0.0021(5)
N5 0.0247(19) 0.0250(19) 0.033(2) -0.0023(16) 0.0033(17) -0.0039(15)
N4 0.0181(19) 0.020(2) 0.017(2) 0.0009(13) -0.0035(16) -0.0011(13)
N6 0.027(2) 0.030(2) 0.028(2) -0.0013(17) 0.0046(17) -0.0128(16)
C35 0.029(2) 0.021(2) 0.024(2) 0.0055(18) -0.0013(19) 0.0024(17)
C34 0.020(2) 0.025(2) 0.025(2) 0.0006(18) -0.0014(18) 0.0038(17)
C45 0.020(2) 0.013(2) 0.052(3) -0.003(2) 0.006(2) -0.0100(16)
C44 0.029(2) 0.025(2) 0.051(3) -0.008(2) -0.009(2) 0.015(2)
C43 0.019(2) 0.057(4) 0.065(4) 0.008(3) -0.008(2) 0.002(2)
C42 0.045(3) 0.040(3) 0.043(3) 0.003(2) 0.000(2) 0.025(2)
C40 0.038(3) 0.015(2) 0.037(3) 0.0037(19) 0.007(2) 0.0072(18)
C41 0.028(2) 0.022(2) 0.029(2) 0.0045(18) 0.0016(19) 0.0037(18)
C39 0.050(3) 0.037(3) 0.030(3) 0.013(2) 0.002(2) 0.009(2)
C38 0.052(3) 0.034(3) 0.026(2) 0.004(2) 0.005(2) 0.008(2)
C37 0.056(3) 0.041(3) 0.025(3) 0.004(2) -0.002(2) -0.003(2)
C36 0.023(2) 0.022(2) 0.022(2) -0.0045(18) 0.0051(17) 0.0039(16)
C66 0.011(2) 0.033(2) 0.038(3) 0.000(2) -0.0006(18) 0.0021(17)
C65 0.022(2) 0.042(3) 0.034(3) 0.014(2) -0.002(2) -0.006(2)
C64 0.036(3) 0.018(2) 0.042(3) 0.010(2) -0.005(2) -0.0043(19)
C63 0.022(2) 0.030(3) 0.057(3) 0.002(2) -0.008(2) -0.0110(19)
C62 0.035(3) 0.046(3) 0.021(2) 0.000(2) -0.0039(19) 0.004(2)
C61 0.014(2) 0.032(2) 0.030(2) 0.011(2) 0.0003(18) 0.0020(18)
C60 0.035(3) 0.027(2) 0.026(3) 0.0202(19) 0.003(2) 0.0029(19)
C59 0.034(3) 0.044(3) 0.029(3) -0.015(3) 0.004(2) 0.002(2)
C58 0.026(3) 0.058(4) 0.025(2) -0.012(2) 0.008(2) -0.017(2)
C57 0.042(3) 0.025(2) 0.034(3) -0.007(2) 0.014(2) -0.002(2)
C56 0.053(4) 0.035(3) 0.049(3) 0.003(3) 0.015(3) 0.006(3)
C55 0.023(2) 0.034(3) 0.051(3) -0.008(2) 0.007(2) -0.008(2)
C54 0.024(2) 0.036(3) 0.013(2) 0.0042(19) 0.0038(17) -0.0109(19)
C53 0.044(3) 0.041(3) 0.039(3) 0.010(2) 0.001(2) -0.017(2)
C52 0.036(3) 0.027(2) 0.032(3) 0.007(2) -0.001(2) -0.009(2)
C51 0.033(2) 0.023(2) 0.032(2) 0.001(2) -0.001(2) -0.0066(18)
C50 0.021(2) 0.038(3) 0.061(4) 0.002(3) -0.004(2) -0.017(2)
C49 0.026(2) 0.043(3) 0.041(3) 0.001(2) -0.014(2) 0.001(2)
C48 0.035(3) 0.027(2) 0.047(3) -0.004(2) -0.010(2) -0.010(2)
C47 0.028(2) 0.031(2) 0.042(3) 0.002(2) 0.000(2) -0.0043(19)
C46 0.026(2) 0.022(2) 0.030(2) -0.0042(19) -0.002(2) -0.0034(17)

loop_
_atom_type_symbol
_atom_type_description
_atom_type_scat_dispersion_real
_atom_type_scat_dispersion_imag
_atom_type_scat_source
C C 0.0033 0.0016 'International Tables Vol C Tables 4.2.6.8 and 6.1.1.4'
H H 0.0000 0.0000 'International Tables Vol C Tables 4.2.6.8 and 6.1.1.4'
Cl Cl 0.1484 0.1585 'International Tables Vol C Tables 4.2.6.8 and 6.1.1.4'
N N 0.0061 0.0033 'International Tables Vol C Tables 4.2.6.8 and 6.1.1.4'
P P 0.1023 0.0942 'International Tables Vol C Tables 4.2.6.8 and 6.1.1.4'

loop_
_geom_angle_atom_site_label_1
_geom_angle_atom_site_label_2
_geom_angle_atom_site_label_3
_geom_angle
N1 P1 N2 90.73(16)
N1 P1 Cl1 102.75(14)
N2 P1 Cl1 100.41(16)
C2 N2 C13 127.9(4)
C2 N2 P1 110.3(3)
C13 N2 P1 121.8(3)
C1 N1 C33 125.6(3)
C1 N1 P1 113.3(3)
C33 N1 P1 120.8(3)
C21 N3 C25 117.2(4)
N2 C2 C1 114.2(4)
N2 C2 C3 134.6(4)
C1 C2 C3 111.2(4)
N1 C1 C2 110.5(4)
N1 C1 C12 140.6(4)
C2 C1 C12 108.7(4)
C8 C12 C11 117.8(4)
C8 C12 C1 106.5(4)
C11 C12 C1 135.6(5)
C10 C11 C12 116.7(4)
C10 C11 H11A 121.6
C12 C11 H11A 121.6
C9 C10 C11 125.6(4)
C9 C10 H10A 117.2
C11 C10 H10A 117.2
C10 C9 C7 118.8(4)
C10 C9 H9A 120.6
C7 C9 H9A 120.6
C8 C7 C6 120.2(4)
C8 C7 C9 113.5(5)
C6 C7 C9 126.0(5)
C7 C8 C12 127.5(4)
C7 C8 C3 119.9(4)
C12 C8 C3 112.6(4)
C5 C6 C7 118.1(5)
C5 C6 H6A 121.0
C7 C6 H6A 121.0
C4 C5 C6 122.3(5)
C4 C5 H5A 118.9
C6 C5 H5A 118.9
C3 C4 C5 123.1(5)
C3 C4 H4A 118.5
C5 C4 H4A 118.5
C4 C3 C2 142.6(4)
C4 C3 C8 116.2(4)
C2 C3 C8 100.9(4)
C28 C33 C32 121.1(4)
C28 C33 N1 120.1(4)
C32 C33 N1 118.8(4)
C31 C32 C33 121.2(5)
C31 C32 H32A 119.4
C33 C32 H32A 119.4
C32 C31 C30 117.3(5)
C32 C31 H31A 121.4
C30 C31 H31A 121.4
C29 C30 C31 121.6(4)
C29 C30 H30A 119.2
C31 C30 H30A 119.2
C30 C29 C28 123.1(4)
C30 C29 H29A 118.5
C28 C29 H29A 118.5
C33 C28 C29 115.7(4)
C33 C28 C27 123.6(4)
C29 C28 C27 120.7(4)
C28 C27 C26 115.1(5)
C28 C27 H27A 108.5
C26 C27 H27A 108.5
C28 C27 H27B 108.5
C26 C27 H27B 108.5
H27A C27 H27B 107.5
C25 C26 C27 113.3(4)
C25 C26 H26A 108.9
C27 C26 H26A 108.9
C25 C26 H26B 108.9
C27 C26 H26B 108.9
H26A C26 H26B 107.7
C24 C25 N3 119.3(6)
C24 C25 C26 126.0(5)
N3 C25 C26 114.4(5)
C23 C24 C25 123.3(5)
C23 C24 H24A 118.3
C25 C24 H24A 118.3
C24 C23 C22 117.1(5)
C24 C23 H23A 121.4
C22 C23 H23A 121.4
C21 C22 C23 117.0(5)
C21 C22 H22A 121.5
C23 C22 H22A 121.5
N3 C21 C22 125.9(5)
N3 C21 C20 113.5(4)
C22 C21 C20 120.6(4)
C19 C20 C21 110.6(4)
C19 C20 H20A 109.5
C21 C20 H20A 109.5
C19 C20 H20B 109.5
C21 C20 H20B 109.5
H20A C20 H20B 108.1
C18 C19 C20 116.2(4)
C18 C19 H19A 108.2
C20 C19 H19A 108.2
C18 C19 H19B 108.2
C20 C19 H19B 108.2
H19A C19 H19B 107.4
C17 C18 C13 117.4(4)
C17 C18 C19 122.4(4)
C13 C18 C19 120.2(4)
C18 C17 C16 121.0(4)
C18 C17 H17A 119.5
C16 C17 H17A 119.5
C15 C16 C17 120.3(5)
C15 C16 H16A 119.8
C17 C16 H16A 119.8
C16 C15 C14 119.7(5)
C16 C15 H15A 120.1
C14 C15 H15A 120.1
C15 C14 C13 121.3(4)
C15 C14 H14A 119.3
C13 C14 H14A 119.3
C18 C13 C14 120.1(4)
C18 C13 N2 120.9(4)
C14 C13 N2 118.9(4)
N4 P2 N5 90.17(17)
N4 P2 Cl2 101.42(16)
N5 P2 Cl2 102.21(14)
C46 N5 C35 125.1(3)
C46 N5 P2 123.5(3)
C35 N5 P2 111.1(3)
C34 N4 C66 122.0(4)
C34 N4 P2 114.3(3)
C66 N4 P2 123.6(3)
C54 N6 C58 117.2(4)
C34 C35 N5 113.8(4)
C34 C35 C36 110.3(4)
N5 C35 C36 135.9(4)
C35 C34 N4 109.3(4)
C35 C34 C45 111.4(4)
N4 C34 C45 139.2(4)
C41 C45 C44 121.1(4)
C41 C45 C34 104.6(4)
C44 C45 C34 134.3(4)
C45 C44 C43 113.7(4)
C45 C44 H44 123.2
C43 C44 H44 123.2
C42 C43 C44 123.7(5)
C42 C43 H43A 118.2
C44 C43 H43A 118.2
C43 C42 C40 122.0(4)
C43 C42 H42A 119.0
C40 C42 H42A 119.0
C39 C40 C41 117.6(4)
C39 C40 C42 128.2(4)
C41 C40 C42 114.2(4)
C45 C41 C40 125.2(4)
C45 C41 C36 112.6(4)
C40 C41 C36 121.8(4)
C38 C39 C40 121.1(5)
C38 C39 H39A 119.4
C40 C39 H39A 119.4
C39 C38 C37 120.2(5)
C39 C38 H38A 119.9
C37 C38 H38A 119.9
C36 C37 C38 117.9(5)
C36 C37 H37A 121.0
C38 C37 H37A 121.0
C37 C36 C41 120.9(4)
C37 C36 C35 137.5(4)
C41 C36 C35 101.0(3)
C61 C66 C65 122.3(4)
C61 C66 N4 120.8(4)
C65 C66 N4 116.6(4)
C64 C65 C66 118.0(5)
C64 C65 H65A 121.0
C66 C65 H65A 121.0
C65 C64 C63 120.5(4)
C65 C64 H64A 119.7
C63 C64 H64A 119.7
C62 C63 C64 117.9(4)
C62 C63 H63A 121.1
C64 C63 H63A 121.1
C63 C62 C61 122.9(4)
C63 C62 H62A 118.5
C61 C62 H62A 118.5
C62 C61 C66 118.3(4)
C62 C61 C60 113.9(4)
C66 C61 C60 127.8(4)
C61 C60 C59 112.7(4)
C61 C60 H60A 109.1
C59 C60 H60A 109.1
C61 C60 H60B 109.1
C59 C60 H60B 109.1
H60A C60 H60B 107.8
C58 C59 C60 112.8(4)
C58 C59 H59A 109.0
C60 C59 H59A 109.0
C58 C59 H59B 109.0
C60 C59 H59B 109.0
H59A C59 H59B 107.8
C57 C58 N6 121.7(5)
C57 C58 C59 123.0(5)
N6 C58 C59 115.1(5)
C56 C57 C58 119.6(5)
C56 C57 H57A 120.2
C58 C57 H57A 120.2
C57 C56 C55 121.1(5)
C57 C56 H56A 119.4
C55 C56 H56A 119.4
C56 C55 C54 116.9(5)
C56 C55 H55A 121.5
C54 C55 H55A 121.5
N6 C54 C55 123.5(4)
N6 C54 C53 115.1(4)
C55 C54 C53 121.4(4)
C52 C53 C54 113.4(4)
C52 C53 H53A 108.9
C54 C53 H53A 108.9
C52 C53 H53B 108.9
C54 C53 H53B 108.9
H53A C53 H53B 107.7
C53 C52 C51 112.7(4)
C53 C52 H52A 109.1
C51 C52 H52A 109.1
C53 C52 H52B 109.1
C51 C52 H52B 109.1
H52A C52 H52B 107.8
C50 C51 C46 117.7(4)
C50 C51 C52 118.2(4)
C46 C51 C52 124.1(4)
C51 C50 C49 120.1(4)
C51 C50 H50A 120.0
C49 C50 H50A 120.0
C48 C49 C50 121.0(4)
C48 C49 H49A 119.5
C50 C49 H49A 119.5
C49 C48 C47 119.3(5)
C49 C48 H48A 120.3
C47 C48 H48A 120.3
C46 C47 C48 119.7(4)
C46 C47 H47A 120.1
C48 C47 H47A 120.1
C47 C46 N5 119.1(4)
C47 C46 C51 122.0(4)
N5 C46 C51 118.9(4)

loop_
_geom_bond_atom_site_label_1
_geom_bond_atom_site_label_2
_geom_bond_distance
Cl1 P1 2.4122(17)
P1 N1 1.683(4)
P1 N2 1.738(4)
N2 C2 1.355(5)
N2 C13 1.415(5)
N1 C1 1.376(5)
N1 C33 1.449(6)
N3 C21 1.280(6)
N3 C25 1.392(7)
C2 C1 1.398(6)
C2 C3 1.465(6)
C1 C12 1.438(6)
C12 C8 1.380(7)
C12 C11 1.434(6)
C11 C10 1.380(7)
C11 H11A 0.9500
C10 C9 1.367(7)
C10 H10A 0.9500
C9 C7 1.489(7)
C9 H9A 0.9500
C7 C8 1.379(6)
C7 C6 1.391(8)
C8 C3 1.492(6)
C6 C5 1.374(7)
C6 H6A 0.9500
C5 C4 1.370(7)
C5 H5A 0.9500
C4 C3 1.316(7)
C4 H4A 0.9500
C33 C28 1.405(6)
C33 C32 1.415(7)
C32 C31 1.370(7)
C32 H32A 0.9500
C31 C30 1.418(7)
C31 H31A 0.9500
C30 C29 1.338(8)
C30 H30A 0.9500
C29 C28 1.409(7)
C29 H29A 0.9500
C28 C27 1.447(7)
C27 C26 1.588(8)
C27 H27A 0.9900
C27 H27B 0.9900
C26 C25 1.493(8)
C26 H26A 0.9900
C26 H26B 0.9900
C25 C24 1.358(8)
C24 C23 1.344(8)
C24 H24A 0.9500
C23 C22 1.400(7)
C23 H23A 0.9500
C22 C21 1.385(6)
C22 H22A 0.9500
C21 C20 1.576(6)
C20 C19 1.512(7)
C20 H20A 0.9900
C20 H20B 0.9900
C19 C18 1.458(7)
C19 H19A 0.9900
C19 H19B 0.9900
C18 C17 1.380(6)
C18 C13 1.389(6)
C17 C16 1.426(7)
C17 H17A 0.9500
C16 C15 1.323(7)
C16 H16A 0.9500
C15 C14 1.371(6)
C15 H15A 0.9500
C14 C13 1.395(6)
C14 H14A 0.9500
Cl2 P2 2.3832(17)
P2 N4 1.646(4)
P2 N5 1.703(4)
N5 C46 1.412(5)
N5 C35 1.418(5)
N4 C34 1.439(5)
N4 C66 1.462(6)
N6 C54 1.334(6)
N6 C58 1.410(6)
C35 C34 1.322(6)
C35 C36 1.482(6)
C34 C45 1.441(6)
C45 C41 1.377(6)
C45 C44 1.430(6)
C44 C43 1.464(7)
C44 H44 0.9500
C43 C42 1.345(8)
C43 H43A 0.9500
C42 C40 1.444(7)
C42 H42A 0.9500
C40 C39 1.393(7)
C40 C41 1.398(6)
C41 C36 1.462(6)
C39 C38 1.382(7)
C39 H39A 0.9500
C38 C37 1.513(7)
C38 H38A 0.9500
C37 C36 1.295(7)
C37 H37A 0.9500
C66 C61 1.393(6)
C66 C65 1.402(6)
C65 C64 1.399(7)
C65 H65A 0.9500
C64 C63 1.444(7)
C64 H64A 0.9500
C63 C62 1.378(7)
C63 H63A 0.9500
C62 C61 1.382(7)
C62 H62A 0.9500
C61 C60 1.562(6)
C60 C59 1.567(7)
C60 H60A 0.9900
C60 H60B 0.9900
C59 C58 1.496(7)
C59 H59A 0.9900
C59 H59B 0.9900
C58 C57 1.368(8)
C57 C56 1.359(8)
C57 H57A 0.9500
C56 C55 1.398(7)
C56 H56A 0.9500
C55 C54 1.407(7)
C55 H55A 0.9500
C54 C53 1.522(7)
C53 C52 1.521(7)
C53 H53A 0.9900
C53 H53B 0.9900
C52 C51 1.550(6)
C52 H52A 0.9900
C52 H52B 0.9900
C51 C50 1.403(7)
C51 C46 1.414(6)
C50 C49 1.406(8)
C50 H50A 0.9500
C49 C48 1.356(7)
C49 H49A 0.9500
C48 C47 1.431(6)
C48 H48A 0.9500
C47 C46 1.350(7)
C47 H47A 0.9500

loop_
_geom_torsion_atom_site_label_1
_geom_torsion_atom_site_label_2
_geom_torsion_atom_site_label_3
_geom_torsion_atom_site_label_4
_geom_torsion
N1 P1 N2 C2 8.8(4)
Cl1 P1 N2 C2 -94.3(3)
N1 P1 N2 C13 -170.6(4)
Cl1 P1 N2 C13 86.3(4)
N2 P1 N1 C1 -9.1(3)
Cl1 P1 N1 C1 91.8(3)
N2 P1 N1 C33 176.8(4)
Cl1 P1 N1 C33 -82.4(3)
C13 N2 C2 C1 172.8(5)
P1 N2 C2 C1 -6.6(5)
C13 N2 C2 C3 -7.3(9)
P1 N2 C2 C3 173.4(4)
C33 N1 C1 C2 -179.2(4)
P1 N1 C1 C2 7.0(5)
C33 N1 C1 C12 -5.3(9)
P1 N1 C1 C12 -179.1(5)
N2 C2 C1 N1 0.0(6)
C3 C2 C1 N1 -180.0(4)
N2 C2 C1 C12 -175.9(4)
C3 C2 C1 C12 4.1(5)
N1 C1 C12 C8 -177.7(5)
C2 C1 C12 C8 -3.7(5)
N1 C1 C12 C11 4.5(11)
C2 C1 C12 C11 178.5(5)
C8 C12 C11 C10 2.1(7)
C1 C12 C11 C10 179.8(5)
C12 C11 C10 C9 -2.2(8)
C11 C10 C9 C7 0.5(8)
C10 C9 C7 C8 1.2(7)
C10 C9 C7 C6 175.0(5)
C6 C7 C8 C12 -175.4(5)
C9 C7 C8 C12 -1.2(8)
C6 C7 C8 C3 3.8(7)
C9 C7 C8 C3 178.0(4)
C11 C12 C8 C7 -0.5(7)
C1 C12 C8 C7 -178.7(5)
C11 C12 C8 C3 -179.7(4)
C1 C12 C8 C3 2.0(5)
C8 C7 C6 C5 -4.3(8)
C9 C7 C6 C5 -177.8(5)
C7 C6 C5 C4 5.1(8)
C6 C5 C4 C3 -5.5(8)
C5 C4 C3 C2 176.8(6)
C5 C4 C3 C8 4.5(7)
N2 C2 C3 C4 4.4(11)
C1 C2 C3 C4 -175.6(6)
N2 C2 C3 C8 177.3(5)
C1 C2 C3 C8 -2.7(5)
C7 C8 C3 C4 -3.7(7)
C12 C8 C3 C4 175.6(4)
C7 C8 C3 C2 -179.0(4)
C12 C8 C3 C2 0.3(5)
C1 N1 C33 C28 69.8(6)
P1 N1 C33 C28 -116.8(4)
C1 N1 C33 C32 -110.1(5)
P1 N1 C33 C32 63.2(5)
C28 C33 C32 C31 -1.5(7)
N1 C33 C32 C31 178.4(4)
C33 C32 C31 C30 1.7(7)
C32 C31 C30 C29 -2.2(7)
C31 C30 C29 C28 2.4(7)
C32 C33 C28 C29 1.5(6)
N1 C33 C28 C29 -178.4(4)
C32 C33 C28 C27 -179.2(5)
N1 C33 C28 C27 0.9(7)
C30 C29 C28 C33 -2.0(7)
C30 C29 C28 C27 178.7(5)
C33 C28 C27 C26 98.5(5)
C29 C28 C27 C26 -82.3(5)
C28 C27 C26 C25 -76.4(6)
C21 N3 C25 C24 -3.8(6)
C21 N3 C25 C26 -177.8(4)
C27 C26 C25 C24 110.3(6)
C27 C26 C25 N3 -76.2(6)
N3 C25 C24 C23 4.3(7)
C26 C25 C24 C23 177.5(5)
C25 C24 C23 C22 -1.3(7)
C24 C23 C22 C21 -1.9(7)
C25 N3 C21 C22 0.6(7)
C25 N3 C21 C20 -179.3(4)
C23 C22 C21 N3 2.3(7)
C23 C22 C21 C20 -177.8(4)
N3 C21 C20 C19 82.1(5)
C22 C21 C20 C19 -97.8(5)
C21 C20 C19 C18 76.4(5)
C20 C19 C18 C17 73.0(6)
C20 C19 C18 C13 -106.2(5)
C13 C18 C17 C16 0.8(6)
C19 C18 C17 C16 -178.5(4)
C18 C17 C16 C15 -3.8(7)
C17 C16 C15 C14 3.1(7)
C16 C15 C14 C13 0.4(7)
C17 C18 C13 C14 2.7(6)
C19 C18 C13 C14 -178.1(4)
C17 C18 C13 N2 179.0(4)
C19 C18 C13 N2 -1.8(6)
C15 C14 C13 C18 -3.4(6)
C15 C14 C13 N2 -179.8(4)
C2 N2 C13 C18 -62.3(7)
P1 N2 C13 C18 117.0(4)
C2 N2 C13 C14 114.0(5)
P1 N2 C13 C14 -66.7(5)
N4 P2 N5 C46 -177.5(4)
Cl2 P2 N5 C46 80.8(3)
N4 P2 N5 C35 8.9(3)
Cl2 P2 N5 C35 -92.8(3)
N5 P2 N4 C34 -10.8(3)
Cl2 P2 N4 C34 91.7(3)
N5 P2 N4 C66 173.1(4)
Cl2 P2 N4 C66 -84.4(4)
C46 N5 C35 C34 -178.4(4)
P2 N5 C35 C34 -5.0(5)
C46 N5 C35 C36 1.4(8)
P2 N5 C35 C36 174.9(4)
N5 C35 C34 N4 -2.8(5)
C36 C35 C34 N4 177.4(3)
N5 C35 C34 C45 -179.7(4)
C36 C35 C34 C45 0.4(5)
C66 N4 C34 C35 -173.9(4)
P2 N4 C34 C35 9.9(5)
C66 N4 C34 C45 1.7(8)
P2 N4 C34 C45 -174.5(5)
C35 C34 C45 C41 -1.4(5)
N4 C34 C45 C41 -177.0(5)
C35 C34 C45 C44 177.3(5)
N4 C34 C45 C44 1.7(10)
C41 C45 C44 C43 1.3(7)
C34 C45 C44 C43 -177.2(5)
C45 C44 C43 C42 -0.9(8)
C44 C43 C42 C40 2.6(9)
C43 C42 C40 C39 177.4(6)
C43 C42 C40 C41 -4.3(7)
C44 C45 C41 C40 -3.7(7)
C34 C45 C41 C40 175.2(4)
C44 C45 C41 C36 -177.0(4)
C34 C45 C41 C36 1.9(5)
C39 C40 C41 C45 -176.5(5)
C42 C40 C41 C45 5.0(7)
C39 C40 C41 C36 -3.9(7)
C42 C40 C41 C36 177.7(4)
C41 C40 C39 C38 5.8(7)
C42 C40 C39 C38 -176.0(5)
C40 C39 C38 C37 -1.9(7)
C39 C38 C37 C36 -4.4(7)
C38 C37 C36 C41 6.4(7)
C38 C37 C36 C35 175.7(5)
C45 C41 C36 C37 171.0(5)
C40 C41 C36 C37 -2.5(7)
C45 C41 C36 C35 -1.7(5)
C40 C41 C36 C35 -175.2(4)
C34 C35 C36 C37 -169.9(6)
N5 C35 C36 C37 10.2(9)
C34 C35 C36 C41 0.7(5)
N5 C35 C36 C41 -179.1(5)
C34 N4 C66 C61 69.1(6)
P2 N4 C66 C61 -115.0(4)
C34 N4 C66 C65 -116.5(5)
P2 N4 C66 C65 59.4(5)
C61 C66 C65 C64 0.5(7)
N4 C66 C65 C64 -173.8(4)
C66 C65 C64 C63 0.7(7)
C65 C64 C63 C62 -0.3(7)
C64 C63 C62 C61 -1.3(7)
C63 C62 C61 C66 2.4(7)
C63 C62 C61 C60 -179.1(4)
C65 C66 C61 C62 -2.0(7)
N4 C66 C61 C62 172.1(4)
C65 C66 C61 C60 179.7(4)
N4 C66 C61 C60 -6.2(7)
C62 C61 C60 C59 -78.2(5)
C66 C61 C60 C59 100.1(6)
C61 C60 C59 C58 -67.0(6)
C54 N6 C58 C57 1.9(6)
C54 N6 C58 C59 -172.7(4)
C60 C59 C58 C57 107.0(5)
C60 C59 C58 N6 -78.5(5)
N6 C58 C57 C56 -1.4(7)
C59 C58 C57 C56 172.8(5)
C58 C57 C56 C55 1.1(7)
C57 C56 C55 C54 -1.4(7)
C58 N6 C54 C55 -2.2(6)
C58 N6 C54 C53 177.7(4)
C56 C55 C54 N6 2.0(7)
C56 C55 C54 C53 -177.9(5)
N6 C54 C53 C52 67.7(5)
C55 C54 C53 C52 -112.4(5)
C54 C53 C52 C51 80.8(5)
C53 C52 C51 C50 77.9(5)
C53 C52 C51 C46 -100.8(5)
C46 C51 C50 C49 0.2(7)
C52 C51 C50 C49 -178.6(4)
C51 C50 C49 C48 1.6(8)
C50 C49 C48 C47 -3.3(8)
C49 C48 C47 C46 3.2(7)
C48 C47 C46 N5 176.2(4)
C48 C47 C46 C51 -1.4(7)
C35 N5 C46 C47 112.3(5)
P2 N5 C46 C47 -60.4(5)
C35 N5 C46 C51 -70.0(6)
P2 N5 C46 C51 117.2(4)
C50 C51 C46 C47 -0.3(7)
C52 C51 C46 C47 178.5(4)
C50 C51 C46 N5 -177.9(4)
C52 C51 C46 N5 0.9(6)

loop_
_platon_squeeze_void_nr
_platon_squeeze_void_average_x
_platon_squeeze_void_average_y
_platon_squeeze_void_average_z
_platon_squeeze_void_volume
_platon_squeeze_void_count_electrons
_platon_squeeze_void_content
1 -0.016 0.250 -0.049 831 294 ' '
2 0.007 -0.250 0.451 831 294 ' '
